data_4310228
loop_
_publ_author_name
'Santiago Reinoso'
'Pablo Vitoria'
'Juan M. Guti\'errez-Zorrilla'
'Luis Lezama'
'Leire San Felices'
'Javier I. Beitia'

_publ_contact_author 'Guti\'errez-Zorrilla, Juan M.'
_publ_contact_author_address
;
Departamento de Qu\'imica Inorg\'anica. Facultad de Ciencias
Universidad del Pa\'is Vasco,  Apdo. 644, E-48080 Bilbao, Spain
;
_publ_contact_author_email qipguloj@lg.ehu.es
_publ_contact_author_fax '+34 94 4648500'
_publ_contact_author_phone '+34 94 6015522'
_publ_section_title
;
Inorganic-Metalorganic Hybrids Based on Copper(II)-Monosubstituted Keggin
Polyanions and Dinuclear Copper(II)-Oxalate Complexes. Synthesis, X-ray
Structural Characterization, and Magnetic Properties
;
_journal_name_full 'Inorganic Chemistry'
_journal_page_first 9731
_journal_page_last 9742
_journal_paper_doi 10.1021/ic051134m
_journal_volume 44
_journal_year 2005
_chemical_compound_source 'synthesis as described'
_chemical_formula_sum 'C22 H38 Cu3 N4 O54 Rb4 Si W11'
_chemical_formula_weight 3805.5
_chemical_name_systematic
;
 ?
;
_space_group_IT_number 14
_symmetry_cell_setting monoclinic
_symmetry_Int_Tables_number 14
_symmetry_space_group_name_Hall '-P 2ybc'
_symmetry_space_group_name_H-M 'P 1 21/c 1'
_atom_sites_solution_hydrogens geom
_atom_sites_solution_primary direct
_atom_sites_solution_secondary difmap
_audit_conform_dict_location ftp://ftp.iucr.org/pub/cif_core.dic
_audit_conform_dict_name cif_core.dic
_audit_conform_dict_version 2.2
_audit_creation_date 2005-03-16T20:51:50-00:00
_audit_creation_method 'WinGX routine CIF_UPDATE'
_cell_angle_alpha 90
_cell_angle_beta 90.138(5)
_cell_angle_gamma 90
_cell_formula_units_Z 4
_cell_length_a 12.6770(10)
_cell_length_b 18.9330(10)
_cell_length_c 26.983(2)
_cell_measurement_reflns_used 9300
_cell_measurement_temperature 293(2)
_cell_measurement_theta_max 22
_cell_measurement_theta_min 3
_cell_measurement_wavelength 0.71073
_cell_volume 6476.3(8)
_computing_cell_refinement
;
CrysAlis RED, Oxford Diffraction Ltd.,
Version 1.170.32 (release 06.06.2003 CrysAlis170 VC++)
;
_computing_data_collection
;
CrysAlis CCD, Oxford Diffraction Ltd.,
Version 1.170.32 (release 06.06.2003 CrysAlis170 VC++)
;
_computing_data_reduction
;
CrysAlis RED, Oxford Diffraction Ltd.,
Version 1.170.32 (release 06.06.2003 CrysAlis170 VC++)
;
_computing_molecular_graphics 'Ortep-3 for Windows (Farrugia, 1997)'
_computing_publication_material 'WinGX publication routines (Farrugia, 1999)'
_computing_structure_refinement 'SHELXL-97 (Sheldrick, 1997)'
_computing_structure_solution 'DIRDIF99.2 (Beurskens et al., 1999)'
_diffrn_ambient_temperature 293(2)
_diffrn_detector_area_resol_mean '1024 \\times 1024 with blocks 2 \\times 2'
_diffrn_measured_fraction_theta_full 0.995
_diffrn_measured_fraction_theta_max 0.995
_diffrn_measurement_device_type Xcalibur
_diffrn_measurement_method \w
_diffrn_radiation_monochromator graphite
_diffrn_radiation_probe x-ray
_diffrn_radiation_source 'Enhance (Mo) X-ray Source'
_diffrn_radiation_type MoK\a
_diffrn_radiation_wavelength 0.71069
_diffrn_reflns_av_R_equivalents 0.0613
_diffrn_reflns_av_unetI/netI 0.1384
_diffrn_reflns_limit_h_max 15
_diffrn_reflns_limit_h_min -15
_diffrn_reflns_limit_k_max 17
_diffrn_reflns_limit_k_min -23
_diffrn_reflns_limit_l_max 33
_diffrn_reflns_limit_l_min -33
_diffrn_reflns_number 39843
_diffrn_reflns_theta_full 27.9
_diffrn_reflns_theta_max 27.9
_diffrn_reflns_theta_min 2.77
_diffrn_standards_decay_% 0
_diffrn_standards_interval_count 50
_diffrn_standards_number 2
_exptl_absorpt_coefficient_mu 23.528
_exptl_absorpt_correction_T_max 0.2795
_exptl_absorpt_correction_T_min 0.0346
_exptl_absorpt_correction_type analytical
_exptl_absorpt_process_details
;
CrysAlis RED, Oxford Diffraction Ltd.,
Version 1.170.32 (release 06.06.2003 CrysAlis170 VC++)
Analytical numeric absorption correction using a multifaceted crystal
model based on expressions derived by R.C. Clark & J.S. Reid.
;
_exptl_crystal_colour Blue
_exptl_crystal_density_diffrn 3.904
_exptl_crystal_density_method 'not measured'
_exptl_crystal_description prism
_exptl_crystal_F_000 6772
_exptl_crystal_size_max 0.17
_exptl_crystal_size_mid 0.14
_exptl_crystal_size_min 0.06
_refine_diff_density_max 3.088
_refine_diff_density_min -2.916
_refine_diff_density_rms 0.328
_refine_ls_extinction_method none
_refine_ls_goodness_of_fit_ref 0.854
_refine_ls_hydrogen_treatment mixed
_refine_ls_matrix_type full
_refine_ls_number_parameters 692
_refine_ls_number_reflns 12682
_refine_ls_number_restraints 8
_refine_ls_restrained_S_all 0.854
_refine_ls_R_factor_all 0.1073
_refine_ls_R_factor_gt 0.0485
_refine_ls_shift/su_max 0.019
_refine_ls_shift/su_mean 0
_refine_ls_structure_factor_coef Fsqd
_refine_ls_weighting_details 'calc w=1/[\s^2^(Fo^2^)+(0.0380P)^2^+0.0000P] where P=(Fo^2^+2Fc^2^)/3'
_refine_ls_weighting_scheme calc
_refine_ls_wR_factor_gt 0.0995
_refine_ls_wR_factor_ref 0.1099
_reflns_number_gt 6474
_reflns_number_total 12682
_reflns_threshold_expression >2sigma(I)
_cod_data_source_file ic051134msi20051026_104735_1.cif
_cod_data_source_block comp4
_cod_original_sg_symbol_H-M 'P 21/c'
_cod_database_code 4310228

loop_
_symmetry_equiv_pos_as_xyz
'x, y, z'
'-x, y+1/2, -z+1/2'
'-x, -y, -z'
'x, -y-1/2, z-1/2'

loop_
_atom_site_label
_atom_site_type_symbol
_atom_site_fract_x
_atom_site_fract_y
_atom_site_fract_z
_atom_site_U_iso_or_equiv
_atom_site_adp_type
_atom_site_occupancy
_atom_site_symmetry_multiplicity
_atom_site_calc_flag
_atom_site_refinement_flags
_atom_site_disorder_assembly
_atom_site_disorder_group
C2 C 1.3006(14) -0.0326(9) 0.1033(7) 0.026(5) Uiso 1 1 d . . .
H2 H 1.2368 -0.0553 0.1091 0.031 Uiso 1 1 calc R . .
C3 C 1.3795(16) -0.0434(10) 0.1362(8) 0.044(6) Uiso 1 1 d . . .
H3 H 1.3695 -0.0723 0.1636 0.053 Uiso 1 1 calc R . .
C4 C 1.4713(18) -0.0120(11) 0.1285(9) 0.050(6) Uiso 1 1 d . . .
H4 H 1.527 -0.019 0.1504 0.06 Uiso 1 1 calc R . .
C5 C 1.4839(15) 0.0316(9) 0.0874(7) 0.035(5) Uiso 1 1 d . . .
H5 H 1.5474 0.0546 0.0813 0.042 Uiso 1 1 calc R . .
C6 C 1.3998(14) 0.0393(9) 0.0566(7) 0.023(4) Uiso 1 1 d . . .
C7 C 1.4020(15) 0.0813(9) 0.0103(7) 0.029(5) Uiso 1 1 d . . .
C8 C 1.4876(17) 0.1182(10) -0.0075(9) 0.049(6) Uiso 1 1 d . . .
H8 H 1.5512 0.1169 0.0097 0.059 Uiso 1 1 calc R . .
C9 C 1.4799(18) 0.1555(11) -0.0489(9) 0.050(6) Uiso 1 1 d . . .
H9 H 1.5382 0.1809 -0.0597 0.06 Uiso 1 1 calc R . .
C10 C 1.3853(18) 0.1577(12) -0.0772(10) 0.064(7) Uiso 1 1 d . . .
H10 H 1.3788 0.1821 -0.1069 0.077 Uiso 1 1 calc R . .
C11 C 1.3021(16) 0.1189(10) -0.0554(8) 0.039(5) Uiso 1 1 d . . .
H11 H 1.2363 0.1197 -0.0707 0.047 Uiso 1 1 calc R . .
C13 C 1.0014(15) 0.0260(8) -0.0227(7) 0.026(5) Uiso 1 1 d . . .
C22 C 1.2910(15) 0.5246(9) 0.1162(8) 0.034(5) Uiso 1 1 d . . .
H22 H 1.2247 0.543 0.1232 0.041 Uiso 1 1 calc R . .
C23 C 1.3689(17) 0.5314(11) 0.1509(9) 0.055(7) Uiso 1 1 d . . .
H23 H 1.3566 0.5558 0.1802 0.066 Uiso 1 1 calc R . .
C24 C 1.4632(17) 0.5027(10) 0.1419(8) 0.044(6) Uiso 1 1 d . . .
H24 H 1.5178 0.5072 0.1647 0.053 Uiso 1 1 calc R . .
C25 C 1.4777(16) 0.4678(10) 0.1003(8) 0.038(5) Uiso 1 1 d . . .
H25 H 1.543 0.4469 0.0947 0.046 Uiso 1 1 calc R . .
C26 C 1.4012(15) 0.4610(9) 0.0651(8) 0.032(5) Uiso 1 1 d . . .
C27 C 1.4069(14) 0.4263(9) 0.0166(7) 0.024(4) Uiso 1 1 d . . .
C28 C 1.4946(17) 0.3925(10) -0.0021(9) 0.044(6) Uiso 1 1 d . . .
H28 H 1.557 0.3915 0.0161 0.052 Uiso 1 1 calc R . .
C29 C 1.4899(18) 0.3619(11) -0.0455(9) 0.052(6) Uiso 1 1 d . . .
H29 H 1.549 0.338 -0.0571 0.063 Uiso 1 1 calc R . .
C30 C 1.4023(17) 0.3636(11) -0.0741(9) 0.054(6) Uiso 1 1 d . . .
H30 H 1.4002 0.3408 -0.1046 0.065 Uiso 1 1 calc R . .
C31 C 1.3173(17) 0.3998(10) -0.0568(8) 0.044(6) Uiso 1 1 d . . .
H31 H 1.2575 0.4036 -0.0766 0.053 Uiso 1 1 calc R . .
C33 C 0.9954(14) 0.5209(8) 0.0238(6) 0.021(4) Uiso 1 1 d . . .
N1 N 1.3068(12) 0.0056(8) 0.0655(6) 0.033(4) Uiso 1 1 d . . .
N12 N 1.3129(12) 0.0833(7) -0.0163(6) 0.032(4) Uiso 1 1 d . . .
N21 N 1.3053(11) 0.4936(7) 0.0743(6) 0.028(4) Uiso 1 1 d . . .
N32 N 1.3175(12) 0.4306(7) -0.0113(6) 0.032(4) Uiso 1 1 d . . .
O1 O 1.1406(10) 0.1253(6) 0.0689(6) 0.046(4) Uani 1 1 d . . .
O2 O 0.8033(10) -0.0272(6) 0.1478(5) 0.043(4) Uani 1 1 d . . .
O3 O 0.7460(10) 0.1416(6) -0.0178(5) 0.036(3) Uani 1 1 d . . .
O4 O 1.2064(15) 0.2325(8) 0.2316(6) 0.081(6) Uani 1 1 d . . .
O5 O 0.8690(10) 0.0834(6) 0.3081(5) 0.041(4) Uani 1 1 d . . .
O6 O 0.5154(11) 0.0954(7) 0.2325(6) 0.052(4) Uani 1 1 d . . .
O7 O 0.4573(8) 0.2615(7) 0.0649(5) 0.038(4) Uani 1 1 d . . .
O8 O 0.7517(10) 0.3981(7) -0.0021(5) 0.042(4) Uani 1 1 d . . .
O9 O 1.1482(9) 0.3799(6) 0.0826(6) 0.041(4) Uani 1 1 d . . .
O10 O 0.8694(10) 0.3741(7) 0.3258(5) 0.044(4) Uani 1 1 d . . .
O11 O 0.5232(10) 0.3886(7) 0.2474(6) 0.050(4) Uani 1 1 d . . .
O12 O 0.8219(11) 0.5211(7) 0.1779(5) 0.051(4) Uani 1 1 d . . .
O13 O 0.9583(8) 0.0667(5) 0.1171(4) 0.022(3) Uani 1 1 d . . .
O14 O 0.7693(9) 0.0734(6) 0.0731(5) 0.027(3) Uani 1 1 d . . .
O15 O 0.9301(9) 0.1456(6) 0.0359(4) 0.026(3) Uani 1 1 d . . .
O16 O 1.0630(10) 0.1743(6) 0.1608(4) 0.030(3) Uani 1 1 d . . .
O17 O 0.8696(9) 0.0891(6) 0.2036(5) 0.034(3) Uani 1 1 d . . .
O18 O 0.6834(8) 0.0951(6) 0.1623(5) 0.034(3) Uani 1 1 d . . .
O19 O 0.6511(9) 0.1906(6) 0.0688(5) 0.029(3) Uani 1 1 d . . .
O20 O 0.8089(7) 0.2629(6) 0.0317(4) 0.023(3) Uani 1 1 d . . .
O21 O 1.0300(7) 0.2547(5) 0.0815(4) 0.022(3) Uani 1 1 d . . .
O22 O 1.0136(10) 0.1623(6) 0.2583(5) 0.032(3) Uani 1 1 d . . .
O23 O 0.7149(9) 0.1546(5) 0.2500(4) 0.025(3) Uani 1 1 d . . .
O24 O 0.5213(8) 0.1802(6) 0.1469(5) 0.026(3) Uani 1 1 d . . .
O25 O 0.6561(8) 0.3288(6) 0.0770(4) 0.024(3) Uani 1 1 d . . .
O26 O 0.9371(8) 0.3737(5) 0.0496(4) 0.022(3) Uani 1 1 d . . .
O27 O 1.0674(8) 0.3152(6) 0.1684(4) 0.028(3) Uani 1 1 d . . .
O28 O 1.0141(8) 0.3048(6) 0.2670(4) 0.026(3) Uani 1 1 d . . .
O29 O 0.8536(9) 0.2282(6) 0.3035(4) 0.032(3) Uani 1 1 d . . .
O30 O 0.5518(9) 0.2414(6) 0.2350(4) 0.033(3) Uani 1 1 d . . .
O31 O 0.5223(8) 0.3215(5) 0.1551(5) 0.025(3) Uani 1 1 d . . .
O32 O 0.7770(9) 0.4397(6) 0.0955(5) 0.034(3) Uani 1 1 d . . .
O33 O 0.9686(9) 0.4335(6) 0.1380(5) 0.031(3) Uani 1 1 d . . .
O34 O 0.7161(9) 0.3216(6) 0.2597(5) 0.034(3) Uani 1 1 d . . .
O35 O 0.6888(9) 0.4011(6) 0.1814(4) 0.025(3) Uani 1 1 d . . .
O36 O 0.8760(8) 0.3916(6) 0.2232(5) 0.027(3) Uani 1 1 d U . .
O37 O 0.8500(8) 0.1822(5) 0.1197(4) 0.020(3) Uani 1 1 d . . .
O38 O 0.8795(7) 0.2417(5) 0.2103(4) 0.018(3) Uani 1 1 d . . .
O39 O 0.6897(8) 0.2477(6) 0.1658(4) 0.024(3) Uani 1 1 d . . .
O40 O 0.8520(8) 0.3234(5) 0.1293(4) 0.020(3) Uani 1 1 d . . .
O50 O 1.0842(9) -0.0304(6) 0.0463(5) 0.030(3) Uiso 1 1 d . . .
O51 O 1.0846(9) 0.0562(6) -0.0322(4) 0.024(3) Uiso 1 1 d . . .
O52 O 1.0742(9) 0.5286(5) 0.0502(4) 0.024(3) Uiso 1 1 d . . .
O53 O 1.0967(9) 0.4535(6) -0.0308(5) 0.030(3) Uiso 1 1 d . . .
O100 O 0.8332(12) 0.3089(8) -0.0874(6) 0.067(5) Uiso 1 1 d . . .
O101 O 1.0630(11) 0.2840(7) -0.0316(6) 0.063(5) Uiso 1 1 d . . .
O102 O 0.2519(12) 0.2518(8) 0.0248(6) 0.072(5) Uiso 1 1 d . . .
O103 O 0.6368(17) 0.2341(11) 0.3542(9) 0.123(8) Uiso 1 1 d . . .
O104 O 1.120(2) 0.1790(15) -0.1482(12) 0.186(12) Uiso 1 1 d . . .
O105 O 1.416(2) 0.2604(16) -0.1846(13) 0.215(14) Uiso 1 1 d . . .
O106 O 1.3000(12) 0.1624(8) 0.1485(6) 0.071(5) Uiso 1 1 d . . .
Si1 Si 0.8186(3) 0.2477(3) 0.15612(19) 0.0152(10) Uiso 1 1 d . . .
Cu1 Cu 1.19496(17) 0.03021(12) 0.01743(9) 0.0313(6) Uani 1 1 d . . .
Cu2 Cu 1.19632(17) 0.47669(12) 0.02196(9) 0.0295(6) Uani 1 1 d . . .
Cu4 Cu 1.06161(8) 0.23861(6) 0.21581(4) 0.0214(4) Uani 0.517(3) 1 d P . .
Rb1 Rb 0.9503(2) 0.17787(14) -0.07683(10) 0.0758(8) Uani 1 1 d . . .
Rb2 Rb 1.0342(2) 0.12297(15) 0.37466(11) 0.0758(8) Uani 1 1 d . . .
Rb3A Rb 0.3015(6) 0.3316(4) 0.1612(3) 0.117(3) Uiso 0.408(4) 1 d P . .
O99A O 0.3015(6) 0.3316(4) 0.1612(3) 0.117(3) Uiso 0.592(4) 1 d P . .
Rb3B Rb 0.7036(8) -0.1173(6) 0.2318(5) 0.128(6) Uiso 0.222(12) 1 d P . .
O99B O 0.7036(8) -0.1173(6) 0.2318(5) 0.128(6) Uiso 0.778(12) 1 d P . .
Rb3C Rb 0.8913(4) -0.0571(3) 0.2652(2) 0.105(3) Uiso 0.529(10) 1 d P . .
O99C O 0.8913(4) -0.0571(3) 0.2652(2) 0.105(3) Uiso 0.471(10) 1 d P . .
Rb3D Rb 1.0901(3) 0.02578(18) 0.20766(15) 0.0708(17) Uiso 0.667(9) 1 d P . .
O99D O 1.0901(3) 0.02578(18) 0.20766(15) 0.0708(17) Uiso 0.333(9) 1 d P . .
Rb3E Rb 1.2833(8) 0.0924(5) 0.2402(4) 0.097(5) Uiso 0.174(11) 1 d P . .
O99E O 1.2833(8) 0.0924(5) 0.2402(4) 0.097(5) Uiso 0.826(11) 1 d P . .
W1 W 1.02165(6) 0.15657(4) 0.09572(3) 0.0283(2) Uani 1 1 d . . .
W2 W 0.81694(6) 0.06253(4) 0.13988(3) 0.0254(3) Uani 0.949(4) 1 d P . .
Cu12 Cu 0.81694(6) 0.06253(4) 0.13988(3) 0.0254(3) Uani 0.051(4) 1 d P . .
W3 W 0.78471(6) 0.16397(4) 0.04053(3) 0.0230(3) Uani 0.963(4) 1 d P . .
Cu13 Cu 0.78471(6) 0.16397(4) 0.04053(3) 0.0230(3) Uani 0.037(4) 1 d P . .
W4 W 1.06161(8) 0.23861(6) 0.21581(4) 0.0214(4) Uani 0.483(3) 1 d P . .
W5 W 0.86713(7) 0.14689(4) 0.26206(3) 0.0279(3) Uani 0.943(4) 1 d P . .
Cu15 Cu 0.86713(7) 0.14689(4) 0.26206(3) 0.0279(3) Uani 0.057(4) 1 d P . .
W6 W 0.60092(6) 0.15544(4) 0.20531(3) 0.0271(3) Uani 0.947(4) 1 d P . .
Cu16 Cu 0.60092(6) 0.15544(4) 0.20531(3) 0.0271(3) Uani 0.053(4) 1 d P . .
W7 W 0.56588(5) 0.25618(4) 0.10407(3) 0.0235(3) Uani 0.955(4) 1 d P . .
Cu17 Cu 0.56588(5) 0.25618(4) 0.10407(3) 0.0235(3) Uani 0.045(4) 1 d P . .
W8 W 0.79062(6) 0.35894(4) 0.05294(3) 0.0246(3) Uani 0.973(4) 1 d P . .
Cu18 Cu 0.79062(6) 0.35894(4) 0.05294(3) 0.0246(3) Uani 0.027(4) 1 d P . .
W9 W 1.02634(7) 0.34892(4) 0.10721(3) 0.0340(2) Uani 1 1 d . . .
W10 W 0.86897(7) 0.32168(4) 0.27355(3) 0.0282(3) Uani 0.942(4) 1 d P . .
Cu20 Cu 0.86897(7) 0.32168(4) 0.27355(3) 0.0282(3) Uani 0.058(4) 1 d P . .
W11 W 0.60562(6) 0.33356(4) 0.21477(3) 0.0271(3) Uani 0.935(4) 1 d P . .
Cu21 Cu 0.60562(6) 0.33356(4) 0.21477(3) 0.0271(3) Uani 0.065(4) 1 d P . .
W12 W 0.82841(7) 0.43421(4) 0.16197(3) 0.0281(4) Uani 0.909(5) 1 d P . .
Cu22 Cu 0.82841(7) 0.43421(4) 0.16197(3) 0.0281(4) Uani 0.091(5) 1 d P . .

loop_
_atom_site_aniso_label
_atom_site_aniso_U_11
_atom_site_aniso_U_22
_atom_site_aniso_U_33
_atom_site_aniso_U_23
_atom_site_aniso_U_13
_atom_site_aniso_U_12
O1 0.037(9) 0.027(7) 0.075(12) -0.018(8) 0.006(8) 0.015(6)
O2 0.050(9) 0.037(8) 0.043(10) -0.009(7) 0.007(8) 0.005(7)
O3 0.041(8) 0.040(8) 0.025(8) 0.003(7) -0.003(7) -0.008(7)
O4 0.135(16) 0.067(11) 0.041(11) -0.002(9) 0.000(11) 0.015(11)
O5 0.056(9) 0.041(8) 0.024(8) 0.020(7) 0.003(7) 0.002(7)
O6 0.054(10) 0.050(9) 0.051(11) 0.005(8) -0.004(8) -0.027(8)
O7 0.016(6) 0.058(9) 0.040(9) 0.011(8) -0.011(6) 0.007(7)
O8 0.027(8) 0.053(9) 0.048(10) 0.007(8) 0.004(7) 0.013(7)
O9 0.020(8) 0.042(8) 0.062(11) 0.009(8) -0.001(7) -0.014(6)
O10 0.046(9) 0.050(9) 0.036(9) 0.006(8) -0.017(8) 0.010(7)
O11 0.038(9) 0.061(9) 0.051(10) -0.006(8) 0.026(8) -0.004(7)
O12 0.078(11) 0.042(8) 0.035(10) 0.018(8) -0.001(8) -0.004(8)
O13 0.023(7) 0.016(6) 0.027(8) -0.006(6) -0.007(6) 0.001(5)
O14 0.024(7) 0.023(7) 0.035(8) 0.008(6) 0.003(6) -0.003(6)
O15 0.024(7) 0.039(7) 0.014(7) -0.003(6) -0.009(6) -0.003(6)
O16 0.048(9) 0.027(7) 0.015(7) -0.001(6) -0.010(6) 0.013(6)
O17 0.035(8) 0.027(7) 0.041(9) 0.015(7) 0.010(7) -0.010(6)
O18 0.008(7) 0.045(8) 0.049(10) 0.003(7) 0.003(6) -0.002(6)
O19 0.018(7) 0.032(7) 0.038(9) -0.007(7) 0.005(6) 0.003(6)
O20 0.004(5) 0.041(7) 0.025(8) 0.007(6) 0.004(5) -0.004(5)
O21 0.015(6) 0.021(6) 0.028(8) -0.010(6) -0.001(5) -0.004(5)
O22 0.042(8) 0.029(7) 0.023(8) 0.016(6) -0.003(7) 0.004(6)
O23 0.032(8) 0.024(7) 0.019(7) -0.011(6) 0.008(6) -0.005(6)
O24 0.022(7) 0.030(7) 0.028(8) 0.004(6) 0.002(6) -0.010(6)
O25 0.016(7) 0.025(7) 0.031(8) 0.007(6) 0.001(6) 0.003(5)
O26 0.015(6) 0.023(6) 0.029(8) 0.008(6) 0.000(6) -0.005(5)
O27 0.022(7) 0.044(8) 0.017(7) -0.003(6) -0.011(6) 0.007(6)
O28 0.020(7) 0.029(7) 0.027(8) -0.007(6) 0.003(6) 0.001(6)
O29 0.028(7) 0.050(8) 0.017(8) -0.001(6) -0.005(6) 0.006(6)
O30 0.035(7) 0.043(8) 0.022(8) 0.002(7) 0.008(6) -0.010(7)
O31 0.020(7) 0.022(6) 0.034(8) 0.004(6) 0.010(6) 0.009(5)
O32 0.026(8) 0.028(7) 0.049(10) 0.003(7) 0.003(7) -0.002(6)
O33 0.025(7) 0.020(7) 0.049(9) -0.005(7) 0.015(7) 0.003(6)
O34 0.036(8) 0.035(7) 0.029(8) -0.004(7) 0.009(7) -0.002(6)
O35 0.023(7) 0.030(7) 0.023(8) 0.004(6) 0.001(6) 0.004(6)
O36 0.015(6) 0.027(6) 0.038(7) -0.012(5) 0.001(5) 0.014(5)
O37 0.010(6) 0.024(6) 0.027(8) -0.003(6) 0.005(5) 0.002(5)
O38 0.015(6) 0.021(6) 0.016(7) 0.004(6) -0.012(5) -0.003(5)
O39 0.028(6) 0.024(6) 0.020(7) -0.001(6) 0.004(6) -0.001(6)
O40 0.019(7) 0.019(6) 0.024(7) 0.006(6) -0.002(6) 0.001(5)
Cu1 0.0207(13) 0.0382(14) 0.0350(16) -0.0004(12) -0.0009(11) -0.0028(11)
Cu2 0.0179(13) 0.0384(14) 0.0321(15) -0.0038(12) -0.0023(11) 0.0055(11)
Cu4 0.0170(6) 0.0245(7) 0.0227(7) -0.0028(6) -0.0047(5) -0.0003(5)
Rb1 0.102(2) 0.0676(17) 0.0577(19) 0.0039(15) 0.0034(17) -0.0135(16)
Rb2 0.0698(18) 0.100(2) 0.0571(19) 0.0099(16) -0.0106(15) 0.0004(16)
W1 0.0244(5) 0.0311(5) 0.0292(5) -0.0043(4) 0.0007(4) 0.0017(4)
W2 0.0266(6) 0.0196(5) 0.0299(6) -0.0019(4) 0.0012(4) -0.0040(4)
Cu12 0.0266(6) 0.0196(5) 0.0299(6) -0.0019(4) 0.0012(4) -0.0040(4)
W3 0.0180(5) 0.0310(5) 0.0199(5) -0.0059(4) -0.0013(3) -0.0023(4)
Cu13 0.0180(5) 0.0310(5) 0.0199(5) -0.0059(4) -0.0013(3) -0.0023(4)
W4 0.0170(6) 0.0245(7) 0.0227(7) -0.0028(6) -0.0047(5) -0.0003(5)
W5 0.0358(6) 0.0288(5) 0.0191(5) 0.0058(4) -0.0005(4) -0.0001(4)
Cu15 0.0358(6) 0.0288(5) 0.0191(5) 0.0058(4) -0.0005(4) -0.0001(4)
W6 0.0206(5) 0.0325(6) 0.0283(6) 0.0047(4) 0.0054(4) -0.0073(4)
Cu16 0.0206(5) 0.0325(6) 0.0283(6) 0.0047(4) 0.0054(4) -0.0073(4)
W7 0.0125(4) 0.0330(5) 0.0251(5) 0.0015(4) -0.0002(3) -0.0005(4)
Cu17 0.0125(4) 0.0330(5) 0.0251(5) 0.0015(4) -0.0002(3) -0.0005(4)
W8 0.0195(5) 0.0300(5) 0.0242(5) 0.0099(4) -0.0011(4) 0.0012(4)
Cu18 0.0195(5) 0.0300(5) 0.0242(5) 0.0099(4) -0.0011(4) 0.0012(4)
W9 0.0305(5) 0.0375(5) 0.0341(5) 0.0059(4) 0.0006(4) -0.0060(4)
W10 0.0358(6) 0.0309(5) 0.0178(5) -0.0050(4) -0.0011(4) 0.0005(4)
Cu20 0.0358(6) 0.0309(5) 0.0178(5) -0.0050(4) -0.0011(4) 0.0005(4)
W11 0.0215(5) 0.0339(6) 0.0260(6) -0.0029(4) 0.0053(4) 0.0064(4)
Cu21 0.0215(5) 0.0339(6) 0.0260(6) -0.0029(4) 0.0053(4) 0.0064(4)
W12 0.0321(6) 0.0193(5) 0.0329(6) -0.0006(4) 0.0012(4) 0.0031(4)
Cu22 0.0321(6) 0.0193(5) 0.0329(6) -0.0006(4) 0.0012(4) 0.0031(4)

loop_
_atom_type_symbol
_atom_type_description
_atom_type_scat_dispersion_real
_atom_type_scat_dispersion_imag
_atom_type_scat_source
C C 0.0033 0.0016 'International Tables Vol C Tables 4.2.6.8 and 6.1.1.4'
N N 0.0061 0.0033 'International Tables Vol C Tables 4.2.6.8 and 6.1.1.4'
O O 0.0106 0.006 'International Tables Vol C Tables 4.2.6.8 and 6.1.1.4'
Si Si 0.0817 0.0704 'International Tables Vol C Tables 4.2.6.8 and 6.1.1.4'
Cu Cu 0.3201 1.2651 'International Tables Vol C Tables 4.2.6.8 and 6.1.1.4'
Rb Rb -0.9393 2.9676 'International Tables Vol C Tables 4.2.6.8 and 6.1.1.4'
W W -0.849 6.8722 'International Tables Vol C Tables 4.2.6.8 and 6.1.1.4'
H H 0 0 'International Tables Vol C Tables 4.2.6.8 and 6.1.1.4'

loop_
_exptl_crystal_face_index_h
_exptl_crystal_face_index_k
_exptl_crystal_face_index_l
_exptl_crystal_face_perp_dist
0 1 -2 0.08265
-1 -26 8 0.09196
-18 3 5 0.06292
18 -2 -6 0.08005
0 0 1 0.02570
0 0 -1 0.03408
0 2 3 0.08000

loop_
_geom_angle_atom_site_label_1
_geom_angle_atom_site_label_2
_geom_angle_atom_site_label_3
_geom_angle
_geom_angle_site_symmetry_1
_geom_angle_site_symmetry_3
_geom_angle_publ_flag
N1 C2 C3 125.1(19) . . ?
C4 C3 C2 119(2) . . ?
C3 C4 C5 120(2) . . ?
C6 C5 C4 117.4(19) . . ?
C5 C6 N1 121.4(17) . . ?
C5 C6 C7 123.9(17) . . ?
N1 C6 C7 114.7(16) . . ?
N12 C7 C8 117.5(19) . . ?
N12 C7 C6 116.8(16) . . ?
C8 C7 C6 125.7(19) . . ?
C9 C8 C7 121(2) . . ?
C8 C9 C10 122(2) . . ?
C11 C10 C9 113(2) . . ?
N12 C11 C10 123(2) . . ?
O51 C13 O50 127.1(16) . 3_755 ?
O51 C13 C13 118(2) . 3_755 ?
O50 C13 C13 114.5(19) 3_755 3_755 ?
O51 C13 Rb1 70.7(9) . . ?
O50 C13 Rb1 63.2(9) 3_755 . ?
C13 C13 Rb1 152.9(16) 3_755 . ?
N21 C22 C23 123(2) . . ?
C24 C23 C22 119(2) . . ?
C25 C24 C23 119(2) . . ?
C24 C25 C26 123(2) . . ?
C25 C26 N21 117.1(18) . . ?
C25 C26 C27 129.0(18) . . ?
N21 C26 C27 113.9(17) . . ?
N32 C27 C28 119.7(18) . . ?
N32 C27 C26 115.1(16) . . ?
C28 C27 C26 125.2(18) . . ?
C29 C28 C27 120(2) . . ?
C28 C29 C30 122(2) . . ?
C29 C30 C31 118(2) . . ?
N32 C31 C30 122(2) . . ?
O52 C33 O53 127.3(16) . 3_765 ?
O52 C33 C33 119.2(19) . 3_765 ?
O53 C33 C33 113.4(19) 3_765 3_765 ?
O52 C33 Rb2 63.5(9) . 2_755 ?
O53 C33 Rb2 63.8(9) 3_765 2_755 ?
C33 C33 Rb2 176.0(16) 3_765 2_755 ?
C2 N1 C6 118.0(17) . . ?
C2 N1 Cu1 128.6(14) . . ?
C6 N1 Cu1 113.2(13) . . ?
C11 N12 C7 123.8(18) . . ?
C11 N12 Cu1 124.4(15) . . ?
C7 N12 Cu1 111.6(13) . . ?
C22 N21 C26 119.0(17) . . ?
C22 N21 Cu2 126.6(13) . . ?
C26 N21 Cu2 114.0(13) . . ?
C31 N32 C27 118.3(16) . . ?
C31 N32 Cu2 126.7(14) . . ?
C27 N32 Cu2 114.9(12) . . ?
W1 O1 Cu1 137.6(7) . . ?
W2 O2 Rb3B 132.4(6) . . ?
W2 O2 Rb3C 104.3(6) . . ?
Rb3B O2 Rb3C 50.4(3) . . ?
W3 O3 Rb1 100.3(5) . . ?
Cu4 O4 Rb3E 114.2(7) . . ?
Cu4 O4 Rb3A 102.4(6) . 1_655 ?
Rb3E O4 Rb3A 120.6(7) . 1_655 ?
Cu4 O4 Rb3B 111.0(6) . 2_755 ?
Rb3E O4 Rb3B 132.9(7) . 2_755 ?
Rb3A O4 Rb3B 59.1(4) 1_655 2_755 ?
W5 O5 Rb2 106.2(6) . . ?
W5 O5 Rb3C 110.5(6) . . ?
Rb2 O5 Rb3C 114.7(4) . . ?
W6 O6 Rb3E 131.8(7) . 1_455 ?
W7 O7 Rb3A 91.0(5) . . ?
W9 O9 Rb3A 101.3(6) . 1_655 ?
W10 O10 Rb1 122.0(6) . 4_566 ?
W10 O10 Rb3D 107.4(6) . 2_755 ?
Rb1 O10 Rb3D 120.9(4) 4_566 2_755 ?
W11 O11 Rb3B 132.2(7) . 2_655 ?
W12 O12 Rb3E 131.4(7) . 2_755 ?
W12 O12 Rb2 118.0(7) . 2_755 ?
Rb3E O12 Rb2 109.8(5) 2_755 2_755 ?
W12 O12 Rb3D 104.3(5) . 2_755 ?
Rb3E O12 Rb3D 55.2(3) 2_755 2_755 ?
Rb2 O12 Rb3D 102.8(4) 2_755 2_755 ?
W2 O13 W1 121.2(5) . . ?
W2 O13 Rb3D 104.2(5) . . ?
W1 O13 Rb3D 103.3(4) . . ?
W2 O14 W3 119.4(6) . . ?
W3 O15 W1 119.7(6) . . ?
W3 O15 Rb1 96.4(4) . . ?
W1 O15 Rb1 136.1(5) . . ?
W1 O16 Cu4 147.2(6) . . ?
W1 O16 Rb3D 104.6(4) . . ?
Cu4 O16 Rb3D 105.1(5) . . ?
W2 O17 W5 152.0(7) . . ?
W2 O17 Rb3D 104.3(5) . . ?
W5 O17 Rb3D 102.2(5) . . ?
W2 O17 Rb3C 105.4(4) . . ?
W5 O17 Rb3C 93.9(5) . . ?
Rb3D O17 Rb3C 64.4(3) . . ?
W2 O18 W6 149.8(7) . . ?
W7 O19 W3 150.5(7) . . ?
W3 O20 W8 150.5(6) . . ?
W1 O21 W9 146.7(7) . . ?
W5 O22 Cu4 117.2(6) . . ?
W5 O22 Rb3D 101.9(5) . . ?
Cu4 O22 Rb3D 105.2(5) . . ?
W5 O22 Rb2 89.4(4) . . ?
Cu4 O22 Rb2 136.0(5) . . ?
Rb3D O22 Rb2 102.3(3) . . ?
W6 O23 W5 149.5(6) . . ?
W6 O24 W7 121.1(5) . . ?
W8 O25 W7 150.3(6) . . ?
W8 O26 W9 119.4(6) . . ?
W9 O27 Cu4 147.1(6) . . ?
W9 O27 Rb3A 100.6(5) . 1_655 ?
Cu4 O27 Rb3A 99.2(4) . 1_655 ?
W9 O27 Rb3C 107.4(5) . 2_755 ?
Cu4 O27 Rb3C 102.3(5) . 2_755 ?
Rb3A O27 Rb3C 77.7(3) 1_655 2_755 ?
W10 O28 Cu4 118.6(6) . . ?
W10 O28 Rb3C 105.7(5) . 2_755 ?
Cu4 O28 Rb3C 103.3(5) . 2_755 ?
W5 O29 W10 118.5(6) . . ?
W5 O29 Rb2 78.9(4) . . ?
W10 O29 Rb2 131.3(5) . . ?
W6 O30 W11 121.9(6) . . ?
W7 O31 W11 120.8(5) . . ?
W7 O31 Rb3A 111.8(5) . . ?
W11 O31 Rb3A 118.9(5) . . ?
W12 O32 W8 119.1(6) . . ?
W12 O33 W9 120.4(6) . . ?
W12 O33 Rb3C 104.1(5) . 2_755 ?
W9 O33 Rb3C 100.8(5) . 2_755 ?
W12 O33 Rb2 90.9(4) . 2_755 ?
W9 O33 Rb2 141.4(5) . 2_755 ?
Rb3C O33 Rb2 91.6(3) 2_755 2_755 ?
W11 O34 W10 149.2(7) . . ?
W11 O35 W12 148.6(6) . . ?
W10 O36 W12 152.5(6) . . ?
W10 O36 Rb3C 101.0(4) . 2_755 ?
W12 O36 Rb3C 104.4(5) . 2_755 ?
W10 O36 Rb3D 98.3(5) . 2_755 ?
W12 O36 Rb3D 102.1(4) . 2_755 ?
Rb3C O36 Rb3D 64.3(2) 2_755 2_755 ?
Si1 O37 W3 125.6(6) . . ?
Si1 O37 W1 123.8(6) . . ?
W3 O37 W1 92.6(4) . . ?
Si1 O37 W2 123.0(6) . . ?
W3 O37 W2 90.4(4) . . ?
W1 O37 W2 91.7(4) . . ?
Si1 O38 W5 124.2(6) . . ?
Si1 O38 W10 125.9(6) . . ?
W5 O38 W10 93.5(4) . . ?
Si1 O38 Cu4 121.4(6) . . ?
W5 O38 Cu4 90.7(3) . . ?
W10 O38 Cu4 91.7(4) . . ?
Si1 O39 W7 124.1(6) . . ?
Si1 O39 W6 123.2(6) . . ?
W7 O39 W6 93.1(4) . . ?
Si1 O39 W11 122.5(6) . . ?
W7 O39 W11 92.8(4) . . ?
W6 O39 W11 92.3(4) . . ?
Si1 O40 W12 126.0(6) . . ?
Si1 O40 W8 123.8(6) . . ?
W12 O40 W8 91.9(4) . . ?
Si1 O40 W9 122.0(6) . . ?
W12 O40 W9 91.9(4) . . ?
W8 O40 W9 91.7(4) . . ?
C13 O50 Cu1 112.0(11) 3_755 . ?
C13 O50 Rb1 94.3(9) 3_755 3_755 ?
Cu1 O50 Rb1 140.1(5) . 3_755 ?
C13 O51 Cu1 110.3(11) . . ?
C13 O51 Rb1 87.4(10) . . ?
Cu1 O51 Rb1 145.6(5) . . ?
C33 O52 Cu2 110.4(11) . . ?
C33 O52 Rb2 95.1(9) . 2_755 ?
Cu2 O52 Rb2 154.4(5) . 2_755 ?
C33 O53 Cu2 113.3(11) 3_765 . ?
C33 O53 Rb2 94.0(10) 3_765 4_565 ?
Cu2 O53 Rb2 152.6(6) . 4_565 ?
Rb1 O100 Rb2 88.1(4) . 4_565 ?
Rb1 O101 Rb2 89.6(4) . 4_565 ?
Rb1 O104 Rb3B 159.1(10) . 3_755 ?
Rb3E O106 Rb3A 112.0(6) . 1_655 ?
O37 Si1 O39 109.7(6) . . ?
O37 Si1 O38 111.5(6) . . ?
O39 Si1 O38 108.7(6) . . ?
O37 Si1 O40 109.3(6) . . ?
O39 Si1 O40 108.7(6) . . ?
O38 Si1 O40 108.9(6) . . ?
N1 Cu1 O50 96.6(6) . . ?
N1 Cu1 O51 178.6(6) . . ?
O50 Cu1 O51 84.8(5) . . ?
N1 Cu1 N12 83.2(6) . . ?
O50 Cu1 N12 174.0(5) . . ?
O51 Cu1 N12 95.4(6) . . ?
N1 Cu1 O1 90.2(6) . . ?
O50 Cu1 O1 90.1(5) . . ?
O51 Cu1 O1 90.1(5) . . ?
N12 Cu1 O1 95.9(5) . . ?
O53 Cu2 N32 94.1(6) . . ?
O53 Cu2 O52 83.6(5) . . ?
N32 Cu2 O52 175.0(6) . . ?
O53 Cu2 N21 175.3(6) . . ?
N32 Cu2 N21 81.7(6) . . ?
O52 Cu2 N21 100.8(6) . . ?
O4 Cu4 O16 97.2(6) . . ?
O4 Cu4 O27 99.0(6) . . ?
O16 Cu4 O27 87.9(5) . . ?
O4 Cu4 O22 97.3(6) . . ?
O16 Cu4 O22 89.4(5) . . ?
O27 Cu4 O22 163.7(5) . . ?
O4 Cu4 O28 100.4(6) . . ?
O16 Cu4 O28 162.4(5) . . ?
O27 Cu4 O28 89.9(5) . . ?
O22 Cu4 O28 87.8(5) . . ?
O4 Cu4 O38 170.3(6) . . ?
O16 Cu4 O38 88.7(4) . . ?
O27 Cu4 O38 88.8(4) . . ?
O22 Cu4 O38 75.1(4) . . ?
O28 Cu4 O38 73.8(4) . . ?
O4 Cu4 Rb3A 48.7(5) . 1_655 ?
O16 Cu4 Rb3A 89.1(4) . 1_655 ?
O27 Cu4 Rb3A 50.7(3) . 1_655 ?
O22 Cu4 Rb3A 145.3(4) . 1_655 ?
O28 Cu4 Rb3A 102.9(3) . 1_655 ?
O38 Cu4 Rb3A 139.5(3) . 1_655 ?
O4 Cu4 Rb3C 83.3(5) . 2_755 ?
O16 Cu4 Rb3C 136.0(4) . 2_755 ?
O27 Cu4 Rb3C 49.1(3) . 2_755 ?
O22 Cu4 Rb3C 134.4(4) . 2_755 ?
O28 Cu4 Rb3C 47.8(3) . 2_755 ?
O38 Cu4 Rb3C 97.7(3) . 2_755 ?
Rb3A Cu4 Rb3C 58.49(14) 1_655 2_755 ?
O4 Cu4 Rb3E 40.3(5) . . ?
O16 Cu4 Rb3E 71.4(4) . . ?
O27 Cu4 Rb3E 126.9(4) . . ?
O22 Cu4 Rb3E 67.0(4) . . ?
O28 Cu4 Rb3E 122.9(4) . . ?
O38 Cu4 Rb3E 136.8(3) . . ?
Rb3A Cu4 Rb3E 79.75(18) 1_655 . ?
Rb3C Cu4 Rb3E 123.44(16) 2_755 . ?
O4 Cu4 Rb3D 82.2(5) . . ?
O16 Cu4 Rb3D 47.7(3) . . ?
O27 Cu4 Rb3D 134.9(3) . . ?
O22 Cu4 Rb3D 47.2(4) . . ?
O28 Cu4 Rb3D 134.5(3) . . ?
O38 Cu4 Rb3D 96.3(3) . . ?
Rb3A Cu4 Rb3D 111.51(12) 1_655 . ?
Rb3C Cu4 Rb3D 165.51(10) 2_755 . ?
Rb3E Cu4 Rb3D 42.08(15) . . ?
O101 Rb1 O104 84.4(7) . . ?
O101 Rb1 O100 71.6(4) . . ?
O104 Rb1 O100 108.0(7) . . ?
O101 Rb1 O50 130.2(4) . 3_755 ?
O104 Rb1 O50 107.7(6) . 3_755 ?
O100 Rb1 O50 139.6(4) . 3_755 ?
O101 Rb1 O10 144.0(4) . 4_565 ?
O104 Rb1 O10 70.8(7) . 4_565 ?
O100 Rb1 O10 91.2(4) . 4_565 ?
O50 Rb1 O10 83.3(4) 3_755 4_565 ?
O101 Rb1 O51 94.9(4) . . ?
O104 Rb1 O51 81.7(6) . . ?
O100 Rb1 O51 162.0(4) . . ?
O50 Rb1 O51 43.1(3) 3_755 . ?
O10 Rb1 O51 106.5(3) 4_565 . ?
O101 Rb1 O15 75.7(4) . . ?
O104 Rb1 O15 135.6(6) . . ?
O100 Rb1 O15 102.7(4) . . ?
O50 Rb1 O15 61.8(3) 3_755 . ?
O10 Rb1 O15 140.0(3) 4_565 . ?
O51 Rb1 O15 61.4(3) . . ?
O101 Rb1 O3 111.5(4) . . ?
O104 Rb1 O3 164.1(6) . . ?
O100 Rb1 O3 79.2(4) . . ?
O50 Rb1 O3 61.6(3) 3_755 . ?
O10 Rb1 O3 95.3(3) 4_565 . ?
O51 Rb1 O3 95.4(3) . . ?
O15 Rb1 O3 52.3(3) . . ?
O101 Rb1 C13 109.9(5) . . ?
O104 Rb1 C13 99.0(7) . . ?
O100 Rb1 C13 152.9(5) . . ?
O50 Rb1 C13 22.4(3) 3_755 . ?
O10 Rb1 C13 99.8(4) 4_565 . ?
O51 Rb1 C13 21.9(3) . . ?
O15 Rb1 C13 53.9(4) . . ?
O3 Rb1 C13 75.2(4) . . ?
O101 Rb1 W3 88.2(3) . . ?
O104 Rb1 W3 164.9(6) . . ?
O100 Rb1 W3 81.8(3) . . ?
O50 Rb1 W3 67.7(2) 3_755 . ?
O10 Rb1 W3 121.3(3) 4_565 . ?
O51 Rb1 W3 85.9(2) . . ?
O15 Rb1 W3 29.4(2) . . ?
O3 Rb1 W3 26.1(2) . . ?
C13 Rb1 W3 71.3(3) . . ?
O101 Rb1 Rb2 48.7(3) . 4_565 ?
O104 Rb1 Rb2 65.8(6) . 4_565 ?
O100 Rb1 Rb2 47.3(3) . 4_565 ?
O50 Rb1 Rb2 173.1(3) 3_755 4_565 ?
O10 Rb1 Rb2 96.3(3) 4_565 4_565 ?
O51 Rb1 Rb2 131.2(2) . 4_565 ?
O15 Rb1 Rb2 120.7(2) . 4_565 ?
O3 Rb1 Rb2 125.3(2) . 4_565 ?
C13 Rb1 Rb2 152.6(3) . 4_565 ?
W3 Rb1 Rb2 117.96(8) . 4_565 ?
O5 Rb2 O12 88.8(4) . 2_745 ?
O5 Rb2 O52 86.2(3) . 2_745 ?
O12 Rb2 O52 102.3(4) 2_745 2_745 ?
O5 Rb2 O53 126.4(3) . 4_566 ?
O12 Rb2 O53 86.2(4) 2_745 4_566 ?
O52 Rb2 O53 43.6(3) 2_745 4_566 ?
O5 Rb2 O100 73.1(4) . 4_566 ?
O12 Rb2 O100 160.2(4) 2_745 4_566 ?
O52 Rb2 O100 69.1(4) 2_745 4_566 ?
O53 Rb2 O100 97.9(4) 4_566 4_566 ?
O5 Rb2 O101 138.3(4) . 4_566 ?
O12 Rb2 O101 132.6(4) 2_745 4_566 ?
O52 Rb2 O101 80.9(4) 2_745 4_566 ?
O53 Rb2 O101 63.7(3) 4_566 4_566 ?
O100 Rb2 O101 65.2(4) 4_566 4_566 ?
O5 Rb2 O22 52.6(3) . . ?
O12 Rb2 O22 74.8(3) 2_745 . ?
O52 Rb2 O22 138.4(3) 2_745 . ?
O53 Rb2 O22 160.9(3) 4_566 . ?
O100 Rb2 O22 99.4(4) 4_566 . ?
O101 Rb2 O22 132.0(3) 4_566 . ?
O5 Rb2 C33 106.1(4) . 2_745 ?
O12 Rb2 C33 94.9(4) 2_745 2_745 ?
O52 Rb2 C33 21.4(3) 2_745 2_745 ?
O53 Rb2 C33 22.2(3) 4_566 2_745 ?
O100 Rb2 C33 82.8(4) 4_566 2_745 ?
O101 Rb2 C33 71.1(4) 4_566 2_745 ?
O22 Rb2 C33 155.6(4) . 2_745 ?
O5 Rb2 O29 48.9(3) . . ?
O12 Rb2 O29 119.3(3) 2_745 . ?
O52 Rb2 O29 113.3(3) 2_745 . ?
O53 Rb2 O29 151.5(3) 4_566 . ?
O100 Rb2 O29 53.8(4) 4_566 . ?
O101 Rb2 O29 101.2(3) 4_566 . ?
O22 Rb2 O29 45.9(3) . . ?
C33 Rb2 O29 132.9(4) 2_745 . ?
O5 Rb2 O33 70.9(3) . 2_745 ?
O12 Rb2 O33 47.5(3) 2_745 2_745 ?
O52 Rb2 O33 58.2(3) 2_745 2_745 ?
O53 Rb2 O33 66.9(3) 4_566 2_745 ?
O100 Rb2 O33 116.6(3) 4_566 2_745 ?
O101 Rb2 O33 130.0(4) 4_566 2_745 ?
O22 Rb2 O33 97.8(3) . 2_745 ?
C33 Rb2 O33 60.4(4) 2_745 2_745 ?
O29 Rb2 O33 119.8(3) . 2_745 ?
O5 Rb2 W5 26.4(2) . . ?
O12 Rb2 W5 92.1(3) 2_745 . ?
O52 Rb2 W5 111.0(2) 2_745 . ?
O53 Rb2 W5 152.8(2) 4_566 . ?
O100 Rb2 W5 75.4(3) 4_566 . ?
O101 Rb2 W5 131.4(3) 4_566 . ?
O22 Rb2 W5 30.3(2) . . ?
C33 Rb2 W5 131.9(3) 2_745 . ?
O29 Rb2 W5 30.22(19) . . ?
O33 Rb2 W5 92.2(2) 2_745 . ?
O31 Rb3A O4 114.0(5) . 1_455 ?
O31 Rb3A O27 170.2(4) . 1_455 ?
O4 Rb3A O27 58.8(4) 1_455 1_455 ?
O31 Rb3A O9 128.2(5) . 1_455 ?
O4 Rb3A O9 112.6(5) 1_455 1_455 ?
O27 Rb3A O9 55.9(3) 1_455 1_455 ?
O31 Rb3A O99B 95.8(4) . 2_655 ?
O4 Rb3A O99B 65.1(4) 1_455 2_655 ?
O27 Rb3A O99B 87.0(4) 1_455 2_655 ?
O9 Rb3A O99B 123.7(4) 1_455 2_655 ?
O31 Rb3A Rb3B 95.8(4) . 2_655 ?
O4 Rb3A Rb3B 65.1(4) 1_455 2_655 ?
O27 Rb3A Rb3B 87.0(4) 1_455 2_655 ?
O9 Rb3A Rb3B 123.7(4) 1_455 2_655 ?
O99B Rb3A Rb3B 0.0(4) 2_655 2_655 ?
O31 Rb3A O106 86.1(4) . 1_455 ?
O4 Rb3A O106 55.3(4) 1_455 1_455 ?
O27 Rb3A O106 84.2(4) 1_455 1_455 ?
O9 Rb3A O106 102.9(4) 1_455 1_455 ?
O99B Rb3A O106 114.7(4) 2_655 1_455 ?
Rb3B Rb3A O106 114.7(4) 2_655 1_455 ?
O31 Rb3A O7 51.1(3) . . ?
O4 Rb3A O7 118.0(4) 1_455 . ?
O27 Rb3A O7 124.5(4) 1_455 . ?
O9 Rb3A O7 87.5(4) 1_455 . ?
O99B Rb3A O7 146.2(4) 2_655 . ?
Rb3B Rb3A O7 146.2(4) 2_655 . ?
O106 Rb3A O7 63.3(4) 1_455 . ?
O31 Rb3A W9 154.0(4) . 1_455 ?
O4 Rb3A W9 85.7(4) 1_455 1_455 ?
O27 Rb3A W9 28.6(2) 1_455 1_455 ?
O9 Rb3A W9 27.5(2) 1_455 1_455 ?
O99B Rb3A W9 108.4(3) 2_655 1_455 ?
Rb3B Rb3A W9 108.4(3) 2_655 1_455 ?
O106 Rb3A W9 92.3(3) 1_455 1_455 ?
O7 Rb3A W9 105.4(3) . 1_455 ?
O31 Rb3A Rb3C 135.4(3) . 2_655 ?
O4 Rb3A Rb3C 75.5(4) 1_455 2_655 ?
O27 Rb3A Rb3C 51.9(3) 1_455 2_655 ?
O9 Rb3A Rb3C 77.5(3) 1_455 2_655 ?
O99B Rb3A Rb3C 46.5(2) 2_655 2_655 ?
Rb3B Rb3A Rb3C 46.5(2) 2_655 2_655 ?
O106 Rb3A Rb3C 127.2(4) 1_455 2_655 ?
O7 Rb3A Rb3C 163.2(3) . 2_655 ?
W9 Rb3A Rb3C 63.86(14) 1_455 2_655 ?
O31 Rb3A W4 141.9(3) . 1_455 ?
O4 Rb3A W4 28.9(4) 1_455 1_455 ?
O27 Rb3A W4 30.1(2) 1_455 1_455 ?
O9 Rb3A W4 84.2(3) 1_455 1_455 ?
O99B Rb3A W4 76.2(3) 2_655 1_455 ?
Rb3B Rb3A W4 76.2(3) 2_655 1_455 ?
O106 Rb3A W4 65.0(3) 1_455 1_455 ?
O7 Rb3A W4 124.0(3) . 1_455 ?
W9 Rb3A W4 56.94(10) 1_455 1_455 ?
Rb3C Rb3A W4 62.53(14) 2_655 1_455 ?
O31 Rb3A Cu4 141.9(3) . 1_455 ?
O4 Rb3A Cu4 28.9(4) 1_455 1_455 ?
O27 Rb3A Cu4 30.1(2) 1_455 1_455 ?
O9 Rb3A Cu4 84.2(3) 1_455 1_455 ?
O99B Rb3A Cu4 76.2(3) 2_655 1_455 ?
Rb3B Rb3A Cu4 76.2(3) 2_655 1_455 ?
O106 Rb3A Cu4 65.0(3) 1_455 1_455 ?
O7 Rb3A Cu4 124.0(3) . 1_455 ?
W9 Rb3A Cu4 56.94(10) 1_455 1_455 ?
Rb3C Rb3A Cu4 62.53(14) 2_655 1_455 ?
W4 Rb3A Cu4 0.00(3) 1_455 1_455 ?
Rb3C Rb3B O11 139.4(5) . 2_645 ?
Rb3C Rb3B O99A 81.0(4) . 2_645 ?
O11 Rb3B O99A 78.9(4) 2_645 2_645 ?
Rb3C Rb3B Rb3A 81.0(4) . 2_645 ?
O11 Rb3B Rb3A 78.9(4) 2_645 2_645 ?
O99A Rb3B Rb3A 0.0(4) 2_645 2_645 ?
Rb3C Rb3B O2 70.3(4) . . ?
O11 Rb3B O2 121.3(5) 2_645 . ?
O99A Rb3B O2 151.1(5) 2_645 . ?
Rb3A Rb3B O2 151.1(5) 2_645 . ?
Rb3C Rb3B O4 87.8(4) . 2_745 ?
O11 Rb3B O4 108.8(5) 2_645 2_745 ?
O99A Rb3B O4 55.7(4) 2_645 2_745 ?
Rb3A Rb3B O4 55.7(4) 2_645 2_745 ?
O2 Rb3B O4 124.3(5) . 2_745 ?
Rb3C Rb3B O105 146.9(7) . 3_755 ?
O11 Rb3B O105 70.2(6) 2_645 3_755 ?
O99A Rb3B O105 95.3(7) 2_645 3_755 ?
Rb3A Rb3B O105 95.3(7) 2_645 3_755 ?
O2 Rb3B O105 110.5(7) . 3_755 ?
O4 Rb3B O105 64.0(6) 2_745 3_755 ?
Rb3C Rb3B O104 78.1(6) . 3_755 ?
O11 Rb3B O104 142.0(7) 2_645 3_755 ?
O99A Rb3B O104 122.5(6) 2_645 3_755 ?
Rb3A Rb3B O104 122.5(6) 2_645 3_755 ?
O2 Rb3B O104 55.5(6) . 3_755 ?
O4 Rb3B O104 70.5(6) 2_745 3_755 ?
O105 Rb3B O104 76.4(8) 3_755 3_755 ?
Rb3C Rb3B W4 64.0(2) . 2_745 ?
O11 Rb3B W4 130.0(4) 2_645 2_745 ?
O99A Rb3B W4 60.0(2) 2_645 2_745 ?
Rb3A Rb3B W4 60.0(2) 2_645 2_745 ?
O2 Rb3B W4 107.9(4) . 2_745 ?
O4 Rb3B W4 24.3(3) 2_745 2_745 ?
O105 Rb3B W4 85.6(6) 3_755 2_745 ?
O104 Rb3B W4 62.6(5) 3_755 2_745 ?
Rb3C Rb3B W11 139.6(4) . 2_645 ?
O11 Rb3B W11 17.3(3) 2_645 2_645 ?
O99A Rb3B W11 65.8(3) 2_645 2_645 ?
Rb3A Rb3B W11 65.8(3) 2_645 2_645 ?
O2 Rb3B W11 137.6(4) . 2_645 ?
O4 Rb3B W11 91.7(4) 2_745 2_645 ?
O105 Rb3B W11 62.6(6) 3_755 2_645 ?
O104 Rb3B W11 139.0(6) 3_755 2_645 ?
W4 Rb3B W11 112.8(3) 2_745 2_645 ?
Rb3B Rb3C O5 114.7(4) . . ?
Rb3B Rb3C O28 83.8(3) . 2_745 ?
O5 Rb3C O28 161.4(4) . 2_745 ?
Rb3B Rb3C O27 90.6(3) . 2_745 ?
O5 Rb3C O27 120.4(4) . 2_745 ?
O28 Rb3C O27 54.0(3) 2_745 2_745 ?
Rb3B Rb3C O36 135.3(4) . 2_745 ?
O5 Rb3C O36 109.7(4) . 2_745 ?
O28 Rb3C O36 51.7(3) 2_745 2_745 ?
O27 Rb3C O36 62.2(3) 2_745 2_745 ?
Rb3B Rb3C O33 136.2(4) . 2_745 ?
O5 Rb3C O33 77.2(3) . 2_745 ?
O28 Rb3C O33 88.0(3) 2_745 2_745 ?
O27 Rb3C O33 51.3(3) 2_745 2_745 ?
O36 Rb3C O33 51.0(3) 2_745 2_745 ?
Rb3B Rb3C O17 96.5(4) . . ?
O5 Rb3C O17 54.2(3) . . ?
O28 Rb3C O17 129.0(4) 2_745 . ?
O27 Rb3C O17 172.6(4) 2_745 . ?
O36 Rb3C O17 113.4(3) 2_745 . ?
O33 Rb3C O17 121.3(3) 2_745 . ?
Rb3B Rb3C Rb3D 133.1(3) . . ?
O5 Rb3C Rb3D 80.2(3) . . ?
O28 Rb3C Rb3D 88.4(3) 2_745 . ?
O27 Rb3C Rb3D 120.9(3) 2_745 . ?
O36 Rb3C Rb3D 58.7(2) 2_745 . ?
O33 Rb3C Rb3D 89.3(3) 2_745 . ?
O17 Rb3C Rb3D 55.0(2) . . ?
Rb3B Rb3C O2 59.3(3) . . ?
O5 Rb3C O2 100.7(3) . . ?
O28 Rb3C O2 90.3(3) 2_745 . ?
O27 Rb3C O2 137.1(3) 2_745 . ?
O36 Rb3C O2 116.9(4) 2_745 . ?
O33 Rb3C O2 163.9(4) 2_745 . ?
O17 Rb3C O2 49.7(3) . . ?
Rb3D Rb3C O2 74.7(3) . . ?
Rb3B Rb3C Rb3A 52.5(3) . 2_645 ?
O5 Rb3C Rb3A 103.7(3) . 2_645 ?
O28 Rb3C Rb3A 85.7(3) 2_745 2_645 ?
O27 Rb3C Rb3A 50.4(2) 2_745 2_645 ?
O36 Rb3C Rb3A 112.6(3) 2_745 2_645 ?
O33 Rb3C Rb3A 84.1(3) 2_745 2_645 ?
O17 Rb3C Rb3A 133.6(3) . 2_645 ?
Rb3D Rb3C Rb3A 171.3(2) . 2_645 ?
O2 Rb3C Rb3A 111.7(3) . 2_645 ?
Rb3E Rb3D O17 128.1(3) . . ?
Rb3E Rb3D O10 111.0(3) . 2_745 ?
O17 Rb3D O10 121.0(3) . 2_745 ?
Rb3E Rb3D O13 126.4(3) . . ?
O17 Rb3D O13 51.0(3) . . ?
O10 Rb3D O13 95.4(3) 2_745 . ?
Rb3E Rb3D O22 76.5(3) . . ?
O17 Rb3D O22 52.8(3) . . ?
O10 Rb3D O22 166.7(4) 2_745 . ?
O13 Rb3D O22 88.3(3) . . ?
Rb3E Rb3D O16 79.7(3) . . ?
O17 Rb3D O16 61.8(3) . . ?
O10 Rb3D O16 138.6(4) 2_745 . ?
O13 Rb3D O16 52.0(3) . . ?
O22 Rb3D O16 52.1(3) . . ?
Rb3E Rb3D O36 93.3(3) . 2_745 ?
O17 Rb3D O36 117.3(3) . 2_745 ?
O10 Rb3D O36 53.1(3) 2_745 2_745 ?
O13 Rb3D O36 138.1(3) . 2_745 ?
O22 Rb3D O36 116.9(3) . 2_745 ?
O16 Rb3D O36 167.9(3) . 2_745 ?
Rb3E Rb3D O12 55.9(3) . 2_745 ?
O17 Rb3D O12 110.8(4) . 2_745 ?
O10 Rb3D O12 101.3(3) 2_745 2_745 ?
O13 Rb3D O12 160.5(3) . 2_745 ?
O22 Rb3D O12 73.2(3) . 2_745 ?
O16 Rb3D O12 116.4(3) . 2_745 ?
O36 Rb3D O12 51.8(3) 2_745 2_745 ?
Rb3E Rb3D Rb3C 134.5(3) . . ?
O17 Rb3D Rb3C 60.6(2) . . ?
O10 Rb3D Rb3C 79.9(3) 2_745 . ?
O13 Rb3D Rb3C 94.5(3) . . ?
O22 Rb3D Rb3C 87.1(3) . . ?
O16 Rb3D Rb3C 122.0(3) . . ?
O36 Rb3D Rb3C 57.0(2) 2_745 . ?
O12 Rb3D Rb3C 78.8(3) 2_745 . ?
O106 Rb3E O4 61.0(5) . . ?
O106 Rb3E Rb3D 90.2(5) . . ?
O4 Rb3E Rb3D 95.3(5) . . ?
O106 Rb3E O12 156.9(6) . 2_745 ?
O4 Rb3E O12 109.7(5) . 2_745 ?
Rb3D Rb3E O12 68.8(4) . 2_745 ?
O106 Rb3E O6 81.5(5) . 1_655 ?
O4 Rb3E O6 108.6(6) . 1_655 ?
Rb3D Rb3E O6 146.2(5) . 1_655 ?
O12 Rb3E O6 121.4(5) 2_745 1_655 ?
O106 Rb3E Cu4 65.4(4) . . ?
O4 Rb3E Cu4 25.5(4) . . ?
Rb3D Rb3E Cu4 70.0(2) . . ?
O12 Rb3E Cu4 97.1(4) 2_745 . ?
O6 Rb3E Cu4 132.5(4) 1_655 . ?
O106 Rb3E Cu22 154.9(5) . 2_745 ?
O4 Rb3E Cu22 126.6(5) . 2_745 ?
Rb3D Rb3E Cu22 66.2(2) . 2_745 ?
O12 Rb3E Cu22 17.5(3) 2_745 2_745 ?
O6 Rb3E Cu22 113.1(4) 1_655 2_745 ?
Cu4 Rb3E Cu22 110.9(2) . 2_745 ?
O106 Rb3E W12 154.9(5) . 2_745 ?
O4 Rb3E W12 126.6(5) . 2_745 ?
Rb3D Rb3E W12 66.2(2) . 2_745 ?
O12 Rb3E W12 17.5(3) 2_745 2_745 ?
O6 Rb3E W12 113.1(4) 1_655 2_745 ?
Cu4 Rb3E W12 110.9(2) . 2_745 ?
Cu22 Rb3E W12 0.00(3) 2_745 2_745 ?
O106 Rb3E W6 66.7(4) . 1_655 ?
O4 Rb3E W6 92.6(5) . 1_655 ?
Rb3D Rb3E W6 147.9(4) . 1_655 ?
O12 Rb3E W6 136.4(4) 2_745 1_655 ?
O6 Rb3E W6 17.5(3) 1_655 1_655 ?
Cu4 Rb3E W6 115.4(2) . 1_655 ?
Cu22 Rb3E W6 130.2(2) 2_745 1_655 ?
W12 Rb3E W6 130.2(2) 2_745 1_655 ?
O106 Rb3E Rb2 130.7(4) . . ?
O4 Rb3E Rb2 74.1(4) . . ?
Rb3D Rb3E Rb2 74.1(2) . . ?
O12 Rb3E Rb2 35.7(3) 2_745 . ?
O6 Rb3E Rb2 134.6(4) 1_655 . ?
Cu4 Rb3E Rb2 65.29(15) . . ?
Cu22 Rb3E Rb2 53.08(13) 2_745 . ?
W12 Rb3E Rb2 53.08(13) 2_745 . ?
W6 Rb3E Rb2 137.9(2) 1_655 . ?
O1 W1 O16 102.0(6) . . ?
O1 W1 O21 101.3(5) . . ?
O16 W1 O21 89.9(5) . . ?
O1 W1 O13 100.3(5) . . ?
O16 W1 O13 89.7(5) . . ?
O21 W1 O13 158.0(4) . . ?
O1 W1 O15 97.4(6) . . ?
O16 W1 O15 160.6(5) . . ?
O21 W1 O15 88.3(5) . . ?
O13 W1 O15 84.9(5) . . ?
O1 W1 O37 168.5(5) . . ?
O16 W1 O37 87.8(5) . . ?
O21 W1 O37 84.5(4) . . ?
O13 W1 O37 73.5(4) . . ?
O15 W1 O37 72.7(4) . . ?
O1 W1 Rb3D 85.3(5) . . ?
O16 W1 Rb3D 48.7(3) . . ?
O21 W1 Rb3D 138.2(3) . . ?
O13 W1 Rb3D 48.0(3) . . ?
O15 W1 Rb3D 132.1(3) . . ?
O37 W1 Rb3D 97.0(3) . . ?
O2 W2 O13 100.2(5) . . ?
O2 W2 O18 101.0(6) . . ?
O13 W2 O18 158.7(5) . . ?
O2 W2 O17 100.5(6) . . ?
O13 W2 O17 87.3(5) . . ?
O18 W2 O17 86.4(5) . . ?
O2 W2 O14 101.1(6) . . ?
O13 W2 O14 89.2(5) . . ?
O18 W2 O14 89.2(5) . . ?
O17 W2 O14 158.4(5) . . ?
O2 W2 O37 172.3(5) . . ?
O13 W2 O37 73.6(4) . . ?
O18 W2 O37 85.5(4) . . ?
O17 W2 O37 83.9(4) . . ?
O14 W2 O37 74.7(4) . . ?
O2 W2 Rb3D 81.8(4) . . ?
O13 W2 Rb3D 48.2(4) . . ?
O18 W2 Rb3D 133.3(4) . . ?
O17 W2 Rb3D 47.9(4) . . ?
O14 W2 Rb3D 136.6(3) . . ?
O37 W2 Rb3D 96.8(3) . . ?
O2 W2 Rb3C 52.2(5) . . ?
O13 W2 Rb3C 94.2(3) . . ?
O18 W2 Rb3C 96.8(4) . . ?
O17 W2 Rb3C 48.4(3) . . ?
O14 W2 Rb3C 153.2(3) . . ?
O37 W2 Rb3C 131.7(3) . . ?
Rb3D W2 Rb3C 48.51(9) . . ?
O3 W3 O15 100.0(6) . . ?
O3 W3 O20 100.0(5) . . ?
O15 W3 O20 90.9(4) . . ?
O3 W3 O19 100.3(6) . . ?
O15 W3 O19 159.6(5) . . ?
O20 W3 O19 86.2(4) . . ?
O3 W3 O14 99.8(5) . . ?
O15 W3 O14 88.1(5) . . ?
O20 W3 O14 160.0(5) . . ?
O19 W3 O14 87.9(5) . . ?
O3 W3 O37 173.1(5) . . ?
O15 W3 O37 74.9(4) . . ?
O20 W3 O37 84.9(4) . . ?
O19 W3 O37 84.8(4) . . ?
O14 W3 O37 75.6(4) . . ?
O3 W3 Rb1 53.6(4) . . ?
O15 W3 Rb1 54.3(4) . . ?
O20 W3 Rb1 74.9(3) . . ?
O19 W3 Rb1 142.8(4) . . ?
O14 W3 Rb1 119.6(4) . . ?
O37 W3 Rb1 124.0(3) . . ?
O5 W5 O22 97.7(6) . . ?
O5 W5 O29 98.1(6) . . ?
O22 W5 O29 89.8(5) . . ?
O5 W5 O17 101.2(5) . . ?
O22 W5 O17 91.5(5) . . ?
O29 W5 O17 160.3(5) . . ?
O5 W5 O23 100.5(5) . . ?
O22 W5 O23 161.7(5) . . ?
O29 W5 O23 87.0(4) . . ?
O17 W5 O23 85.6(5) . . ?
O5 W5 O38 170.7(5) . . ?
O22 W5 O38 77.0(4) . . ?
O29 W5 O38 74.4(4) . . ?
O17 W5 O38 86.8(4) . . ?
O23 W5 O38 84.8(4) . . ?
O5 W5 Rb2 47.4(4) . . ?
O22 W5 Rb2 60.3(4) . . ?
O29 W5 Rb2 70.9(3) . . ?
O17 W5 Rb2 126.2(4) . . ?
O23 W5 Rb2 134.5(3) . . ?
O38 W5 Rb2 123.7(3) . . ?
O5 W5 Rb3C 44.8(4) . . ?
O22 W5 Rb3C 94.4(3) . . ?
O29 W5 Rb3C 142.9(4) . . ?
O17 W5 Rb3C 56.5(3) . . ?
O23 W5 Rb3C 98.9(3) . . ?
O38 W5 Rb3C 142.4(3) . . ?
Rb2 W5 Rb3C 79.41(10) . . ?
O5 W5 Rb3D 81.6(4) . . ?
O22 W5 Rb3D 50.2(4) . . ?
O29 W5 Rb3D 139.0(3) . . ?
O17 W5 Rb3D 49.2(4) . . ?
O23 W5 Rb3D 133.6(3) . . ?
O38 W5 Rb3D 100.4(3) . . ?
Rb2 W5 Rb3D 79.96(8) . . ?
Rb3C W5 Rb3D 50.90(10) . . ?
O6 W6 O23 101.7(6) . . ?
O6 W6 O30 100.1(6) . . ?
O23 W6 O30 89.4(5) . . ?
O6 W6 O24 100.3(6) . . ?
O23 W6 O24 158.0(5) . . ?
O30 W6 O24 88.0(5) . . ?
O6 W6 O18 101.9(6) . . ?
O23 W6 O18 87.9(5) . . ?
O30 W6 O18 157.9(5) . . ?
O24 W6 O18 86.3(5) . . ?
O6 W6 O39 170.0(5) . . ?
O23 W6 O39 85.9(4) . . ?
O30 W6 O39 73.4(4) . . ?
O24 W6 O39 72.3(4) . . ?
O18 W6 O39 84.6(4) . . ?
O6 W6 Rb3E 30.7(5) . 1_455 ?
O23 W6 Rb3E 125.1(4) . 1_455 ?
O30 W6 Rb3E 80.7(4) . 1_455 ?
O24 W6 Rb3E 76.0(4) . 1_455 ?
O18 W6 Rb3E 118.3(4) . 1_455 ?
O39 W6 Rb3E 139.3(3) . 1_455 ?
O7 W7 O19 100.6(6) . . ?
O7 W7 O24 100.0(5) . . ?
O19 W7 O24 88.9(5) . . ?
O7 W7 O31 99.7(5) . . ?
O19 W7 O31 159.7(5) . . ?
O24 W7 O31 88.1(5) . . ?
O7 W7 O25 101.4(5) . . ?
O19 W7 O25 86.4(5) . . ?
O24 W7 O25 158.5(5) . . ?
O31 W7 O25 89.1(5) . . ?
O7 W7 O39 170.8(5) . . ?
O19 W7 O39 85.9(5) . . ?
O24 W7 O39 73.4(4) . . ?
O31 W7 O39 74.0(4) . . ?
O25 W7 O39 85.4(4) . . ?
O7 W7 Rb3A 62.9(4) . . ?
O19 W7 Rb3A 155.9(4) . . ?
O24 W7 Rb3A 77.6(4) . . ?
O31 W7 Rb3A 41.2(3) . . ?
O25 W7 Rb3A 113.1(3) . . ?
O39 W7 Rb3A 108.7(3) . . ?
O8 W8 O26 100.1(5) . . ?
O8 W8 O25 99.6(5) . . ?
O26 W8 O25 160.3(5) . . ?
O8 W8 O32 98.4(6) . . ?
O26 W8 O32 90.0(5) . . ?
O25 W8 O32 87.3(5) . . ?
O8 W8 O20 100.6(6) . . ?
O26 W8 O20 90.4(4) . . ?
O25 W8 O20 85.8(4) . . ?
O32 W8 O20 160.7(5) . . ?
O8 W8 O40 171.4(5) . . ?
O26 W8 O40 75.8(4) . . ?
O25 W8 O40 84.8(4) . . ?
O32 W8 O40 74.2(5) . . ?
O20 W8 O40 87.1(4) . . ?
O9 W9 O27 101.8(6) . . ?
O9 W9 O21 98.6(5) . . ?
O27 W9 O21 89.8(5) . . ?
O9 W9 O33 102.4(5) . . ?
O27 W9 O33 90.5(5) . . ?
O21 W9 O33 158.4(4) . . ?
O9 W9 O26 97.2(5) . . ?
O27 W9 O26 161.1(5) . . ?
O21 W9 O26 87.1(5) . . ?
O33 W9 O26 85.7(5) . . ?
O9 W9 O40 169.3(5) . . ?
O27 W9 O40 88.0(4) . . ?
O21 W9 O40 85.6(4) . . ?
O33 W9 O40 72.8(4) . . ?
O26 W9 O40 73.1(4) . . ?
O9 W9 Rb3A 51.3(5) . 1_655 ?
O27 W9 Rb3A 50.8(4) . 1_655 ?
O21 W9 Rb3A 92.0(3) . 1_655 ?
O33 W9 Rb3A 104.7(4) . 1_655 ?
O26 W9 Rb3A 147.9(3) . 1_655 ?
O40 W9 Rb3A 138.8(3) . 1_655 ?
O9 W9 Rb3C 87.1(5) . 2_755 ?
O27 W9 Rb3C 46.6(4) . 2_755 ?
O21 W9 Rb3C 135.9(4) . 2_755 ?
O33 W9 Rb3C 50.7(4) . 2_755 ?
O26 W9 Rb3C 135.8(3) . 2_755 ?
O40 W9 Rb3C 96.7(3) . 2_755 ?
Rb3A W9 Rb3C 58.08(14) 1_655 2_755 ?
O10 W10 O28 100.0(6) . . ?
O10 W10 O36 100.6(5) . . ?
O28 W10 O36 90.2(5) . . ?
O10 W10 O29 100.5(6) . . ?
O28 W10 O29 89.1(5) . . ?
O36 W10 O29 158.7(5) . . ?
O10 W10 O34 99.0(6) . . ?
O28 W10 O34 160.9(5) . . ?
O36 W10 O34 85.0(5) . . ?
O29 W10 O34 88.8(5) . . ?
O10 W10 O38 172.6(5) . . ?
O28 W10 O38 75.9(4) . . ?
O36 W10 O38 85.7(4) . . ?
O29 W10 O38 73.5(4) . . ?
O34 W10 O38 85.3(4) . . ?
O10 W10 Rb3D 47.8(4) . 2_755 ?
O28 W10 Rb3D 92.9(3) . 2_755 ?
O36 W10 Rb3D 53.2(3) . 2_755 ?
O29 W10 Rb3D 148.1(4) . 2_755 ?
O34 W10 Rb3D 98.9(3) . 2_755 ?
O38 W10 Rb3D 137.7(3) . 2_755 ?
O10 W10 Rb3C 83.2(5) . 2_755 ?
O28 W10 Rb3C 47.1(4) . 2_755 ?
O36 W10 Rb3C 50.8(3) . 2_755 ?
O29 W10 Rb3C 135.5(3) . 2_755 ?
O34 W10 Rb3C 134.9(4) . 2_755 ?
O38 W10 Rb3C 98.1(3) . 2_755 ?
Rb3D W10 Rb3C 50.34(10) 2_755 2_755 ?
O10 W10 Rb1 37.4(4) . 4_566 ?
O28 W10 Rb1 81.5(4) . 4_566 ?
O36 W10 Rb1 132.9(3) . 4_566 ?
O29 W10 Rb1 68.0(3) . 4_566 ?
O34 W10 Rb1 115.1(4) . 4_566 ?
O38 W10 Rb1 135.3(3) . 4_566 ?
Rb3D W10 Rb1 80.84(7) 2_755 4_566 ?
Rb3C W10 Rb1 93.83(10) 2_755 4_566 ?
O11 W11 O34 101.3(6) . . ?
O11 W11 O35 100.1(6) . . ?
O34 W11 O35 88.5(5) . . ?
O11 W11 O31 99.6(6) . . ?
O34 W11 O31 159.0(5) . . ?
O35 W11 O31 89.2(5) . . ?
O11 W11 O30 100.7(6) . . ?
O34 W11 O30 88.4(5) . . ?
O35 W11 O30 159.2(5) . . ?
O31 W11 O30 86.4(5) . . ?
O11 W11 O39 169.5(5) . . ?
O34 W11 O39 86.7(5) . . ?
O35 W11 O39 86.9(4) . . ?
O31 W11 O39 72.4(4) . . ?
O30 W11 O39 72.4(4) . . ?
O11 W11 Rb3A 67.4(5) . . ?
O34 W11 Rb3A 158.3(4) . . ?
O35 W11 Rb3A 111.2(4) . . ?
O31 W11 Rb3A 36.7(3) . . ?
O30 W11 Rb3A 76.2(4) . . ?
O39 W11 Rb3A 102.8(3) . . ?
O11 W11 Rb3B 30.5(5) . 2_655 ?
O34 W11 Rb3B 119.6(4) . 2_655 ?
O35 W11 Rb3B 121.7(4) . 2_655 ?
O31 W11 Rb3B 78.9(4) . 2_655 ?
O30 W11 Rb3B 77.3(4) . 2_655 ?
O39 W11 Rb3B 139.1(3) . 2_655 ?
Rb3A W11 Rb3B 42.46(19) . 2_655 ?
O12 W12 O33 98.0(6) . . ?
O12 W12 O32 99.7(6) . . ?
O33 W12 O32 89.8(5) . . ?
O12 W12 O36 101.7(6) . . ?
O33 W12 O36 89.9(5) . . ?
O32 W12 O36 158.5(5) . . ?
O12 W12 O35 101.4(6) . . ?
O33 W12 O35 160.5(5) . . ?
O32 W12 O35 87.8(5) . . ?
O36 W12 O35 85.3(5) . . ?
O12 W12 O40 170.6(5) . . ?
O33 W12 O40 74.9(4) . . ?
O32 W12 O40 74.5(4) . . ?
O36 W12 O40 84.6(4) . . ?
O35 W12 O40 85.9(4) . . ?
O12 W12 Rb3D 51.7(5) . 2_755 ?
O33 W12 Rb3D 93.6(4) . 2_755 ?
O32 W12 Rb3D 151.3(3) . 2_755 ?
O36 W12 Rb3D 50.1(3) . 2_755 ?
O35 W12 Rb3D 97.7(4) . 2_755 ?
O40 W12 Rb3D 133.7(3) . 2_755 ?
O12 W12 Rb3C 83.2(5) . 2_755 ?
O33 W12 Rb3C 49.1(4) . 2_755 ?
O32 W12 Rb3C 138.5(4) . 2_755 ?
O36 W12 Rb3C 48.1(3) . 2_755 ?
O35 W12 Rb3C 132.6(4) . 2_755 ?
O40 W12 Rb3C 96.2(3) . 2_755 ?
Rb3D W12 Rb3C 48.82(10) 2_755 2_755 ?
O12 W12 Rb2 40.5(5) . 2_755 ?
O33 W12 Rb2 61.6(3) . 2_755 ?
O32 W12 Rb2 82.5(3) . 2_755 ?
O36 W12 Rb2 116.0(3) . 2_755 ?
O35 W12 Rb2 137.0(3) . 2_755 ?
O40 W12 Rb2 130.4(3) . 2_755 ?
Rb3D W12 Rb2 74.26(7) 2_755 2_755 ?
Rb3C W12 Rb2 73.09(9) 2_755 2_755 ?
O12 W12 Rb3E 31.0(5) . 2_755 ?
O33 W12 Rb3E 122.2(4) . 2_755 ?
O32 W12 Rb3E 115.6(4) . 2_755 ?
O36 W12 Rb3E 82.3(3) . 2_755 ?
O35 W12 Rb3E 75.8(4) . 2_755 ?
O40 W12 Rb3E 158.3(3) . 2_755 ?
Rb3D W12 Rb3E 40.72(15) 2_755 2_755 ?
Rb3C W12 Rb3E 87.89(16) 2_755 2_755 ?
Rb2 W12 Rb3E 71.13(15) 2_755 2_755 ?

loop_
_geom_bond_atom_site_label_1
_geom_bond_atom_site_label_2
_geom_bond_distance
_geom_bond_site_symmetry_2
_geom_bond_publ_flag
C2 N1 1.25(2) . ?
C2 C3 1.35(2) . ?
C3 C4 1.32(3) . ?
C4 C5 1.39(3) . ?
C5 C6 1.36(2) . ?
C6 N1 1.36(2) . ?
C6 C7 1.48(2) . ?
C7 N12 1.34(2) . ?
C7 C8 1.38(3) . ?
C8 C9 1.32(3) . ?
C9 C10 1.42(3) . ?
C10 C11 1.41(3) . ?
C11 N12 1.26(2) . ?
C13 O51 1.227(19) . ?
C13 O50 1.259(19) 3_755 ?
C13 C13 1.57(3) 3_755 ?
C13 Rb1 3.289(16) . ?
C22 N21 1.29(2) . ?
C22 C23 1.36(3) . ?
C23 C24 1.34(3) . ?
C24 C25 1.31(3) . ?
C25 C26 1.36(2) . ?
C26 N21 1.39(2) . ?
C26 C27 1.46(3) . ?
C27 N32 1.36(2) . ?
C27 C28 1.38(2) . ?
C28 C29 1.31(3) . ?
C29 C30 1.35(3) . ?
C30 C31 1.36(3) . ?
C31 N32 1.36(2) . ?
C33 O52 1.235(18) . ?
C33 O53 1.279(19) 3_765 ?
C33 C33 1.51(3) 3_765 ?
C33 Rb2 3.375(17) 2_755 ?
N1 Cu1 1.975(16) . ?
N12 Cu1 2.021(15) . ?
N21 Cu2 1.999(15) . ?
N32 Cu2 1.983(15) . ?
O1 W1 1.776(12) . ?
O1 Cu1 2.376(13) . ?
O2 W2 1.721(12) . ?
O2 Rb3B 3.108(18) . ?
O2 Rb3C 3.403(15) . ?
O3 W3 1.702(12) . ?
O3 Rb1 3.120(13) . ?
O4 Cu4 1.887(18) . ?
O4 Rb3E 2.834(18) . ?
O4 Rb3A 2.931(18) 1_655 ?
O4 Rb3B 3.218(19) 2_755 ?
O5 W5 1.728(12) . ?
O5 Rb2 2.856(14) . ?
O5 Rb3C 2.915(14) . ?
O6 W6 1.734(13) . ?
O6 Rb3E 2.951(17) 1_455 ?
O7 W7 1.736(11) . ?
O7 Rb3A 3.526(15) . ?
O8 W8 1.731(14) . ?
O9 W9 1.783(12) . ?
O9 Rb3A 3.016(15) 1_655 ?
O10 W10 1.725(14) . ?
O10 Rb1 2.984(13) 4_566 ?
O10 Rb3D 3.054(13) 2_755 ?
O11 W11 1.720(13) . ?
O11 Rb3B 2.933(17) 2_655 ?
O12 W12 1.703(13) . ?
O12 Rb3E 2.914(18) 2_755 ?
O12 Rb2 3.012(14) 2_755 ?
O12 Rb3D 3.281(15) 2_755 ?
O13 W2 1.897(11) . ?
O13 W1 1.968(11) . ?
O13 Rb3D 3.057(12) . ?
O14 W2 1.911(12) . ?
O14 W3 1.937(11) . ?
O15 W3 1.880(11) . ?
O15 W1 1.995(11) . ?
O15 Rb1 3.115(12) . ?
O16 W1 1.861(12) . ?
O16 Cu4 1.920(11) . ?
O16 Rb3D 3.103(11) . ?
O17 W2 1.911(13) . ?
O17 W5 1.919(13) . ?
O17 Rb3D 3.044(13) . ?
O17 Rb3C 3.239(13) . ?
O18 W2 1.901(11) . ?
O18 W6 1.938(12) . ?
O19 W7 1.903(11) . ?
O19 W3 1.926(11) . ?
O20 W3 1.912(11) . ?
O20 W8 1.922(11) . ?
O21 W1 1.901(10) . ?
O21 W9 1.914(10) . ?
O22 W5 1.883(12) . ?
O22 Cu4 1.944(11) . ?
O22 Rb3D 3.081(12) . ?
O22 Rb2 3.236(12) . ?
O23 W6 1.879(12) . ?
O23 W5 1.962(11) . ?
O24 W6 1.928(12) . ?
O24 W7 1.931(11) . ?
O25 W8 1.914(11) . ?
O25 W7 1.933(11) . ?
O26 W8 1.880(10) . ?
O26 W9 1.976(11) . ?
O27 W9 1.845(11) . ?
O27 Cu4 1.935(12) . ?
O27 Rb3A 2.991(13) 1_655 ?
O27 Rb3C 3.053(13) 2_755 ?
O28 W10 1.877(11) . ?
O28 Cu4 1.960(11) . ?
O28 Rb3C 3.007(13) 2_755 ?
O29 W5 1.912(12) . ?
O29 W10 1.955(12) . ?
O29 Rb2 3.588(12) . ?
O30 W6 1.918(12) . ?
O30 W11 1.952(11) . ?
O31 W7 1.932(11) . ?
O31 W11 1.938(12) . ?
O31 Rb3A 2.811(13) . ?
O32 W12 1.911(13) . ?
O32 W8 1.920(12) . ?
O33 W12 1.893(11) . ?
O33 W9 1.947(11) . ?
O33 Rb3C 3.161(14) 2_755 ?
O33 Rb2 3.604(11) 2_755 ?
O34 W11 1.864(13) . ?
O34 W10 1.973(12) . ?
O35 W11 1.889(11) . ?
O35 W12 1.950(11) . ?
O36 W10 1.899(12) . ?
O36 W12 1.934(13) . ?
O36 Rb3C 3.121(12) 2_755 ?
O36 Rb3D 3.180(12) 2_755 ?
O37 Si1 1.632(11) . ?
O37 W3 2.314(12) . ?
O37 W1 2.323(10) . ?
O37 W2 2.369(10) . ?
O38 Si1 1.657(11) . ?
O38 W5 2.279(10) . ?
O38 W10 2.285(11) . ?
O38 Cu4 2.313(9) . ?
O39 Si1 1.655(11) . ?
O39 W7 2.290(11) . ?
O39 W6 2.337(11) . ?
O39 W11 2.352(11) . ?
O40 Si1 1.662(11) . ?
O40 W12 2.295(11) . ?
O40 W8 2.301(11) . ?
O40 W9 2.341(11) . ?
O50 C13 1.259(19) 3_755 ?
O50 Cu1 1.975(12) . ?
O50 Rb1 2.944(11) 3_755 ?
O51 Cu1 1.995(11) . ?
O51 Rb1 3.107(11) . ?
O52 Cu2 1.988(11) . ?
O52 Rb2 3.033(12) 2_755 ?
O53 C33 1.279(19) 3_765 ?
O53 Cu2 1.952(12) . ?
O53 Rb2 3.036(12) 4_565 ?
O100 Rb1 2.904(15) . ?
O100 Rb2 3.036(16) 4_565 ?
O101 Rb1 2.749(15) . ?
O101 Rb2 3.103(16) 4_565 ?
O104 Rb1 2.90(3) . ?
O104 Rb3B 3.38(3) 3_755 ?
O105 Rb3B 3.35(3) 3_755 ?
O106 Rb3E 2.82(2) . ?
O106 Rb3A 3.220(16) 1_655 ?
Cu4 Rb3A 3.813(7) 1_655 ?
Cu4 Rb3C 3.947(6) 2_755 ?
Cu4 Rb3E 3.997(10) . ?
Cu4 Rb3D 4.052(4) . ?
Rb1 O50 2.944(11) 3_755 ?
Rb1 O10 2.984(13) 4_565 ?
Rb1 W3 3.812(3) . ?
Rb1 Rb2 4.131(4) 4_565 ?
Rb2 O12 3.012(14) 2_745 ?
Rb2 O52 3.033(12) 2_745 ?
Rb2 O53 3.036(12) 4_566 ?
Rb2 O100 3.036(16) 4_566 ?
Rb2 O101 3.103(16) 4_566 ?
Rb2 C33 3.375(17) 2_745 ?
Rb2 O33 3.604(11) 2_745 ?
Rb2 W5 3.727(3) . ?
Rb3A O4 2.931(18) 1_455 ?
Rb3A O27 2.991(13) 1_455 ?
Rb3A O9 3.016(15) 1_455 ?
Rb3A O99B 3.045(15) 2_655 ?
Rb3A Rb3B 3.045(15) 2_655 ?
Rb3A O106 3.220(16) 1_455 ?
Rb3A W9 3.792(7) 1_455 ?
Rb3A Rb3C 3.793(9) 2_655 ?
Rb3A W4 3.813(7) 1_455 ?
Rb3A Cu4 3.813(7) 1_455 ?
Rb3B Rb3C 2.786(12) . ?
Rb3B O11 2.933(17) 2_645 ?
Rb3B O99A 3.045(15) 2_645 ?
Rb3B Rb3A 3.045(15) 2_645 ?
Rb3B O4 3.218(19) 2_745 ?
Rb3B O105 3.35(3) 3_755 ?
Rb3B O104 3.38(3) 3_755 ?
Rb3B W4 4.275(11) 2_745 ?
Rb3B W11 4.282(11) 2_645 ?
Rb3C O28 3.007(13) 2_745 ?
Rb3C O27 3.053(13) 2_745 ?
Rb3C O36 3.121(12) 2_745 ?
Rb3C O33 3.161(14) 2_745 ?
Rb3C Rb3D 3.353(7) . ?
Rb3C Rb3A 3.793(9) 2_645 ?
Rb3D Rb3E 2.890(11) . ?
Rb3D O10 3.054(13) 2_745 ?
Rb3D O36 3.180(12) 2_745 ?
Rb3D O12 3.281(15) 2_745 ?
Rb3E O12 2.914(18) 2_745 ?
Rb3E O6 2.951(17) 1_655 ?
Rb3E Cu22 4.238(10) 2_745 ?
Rb3E W12 4.238(10) 2_745 ?
Rb3E W6 4.306(10) 1_655 ?
W6 Rb3E 4.306(10) 1_455 ?
W9 Rb3A 3.792(7) 1_655 ?
W9 Rb3C 4.011(6) 2_755 ?
W10 Rb3D 3.932(4) 2_755 ?
W10 Rb3C 3.952(6) 2_755 ?
W10 Rb1 4.164(3) 4_566 ?
W11 Rb3B 4.282(11) 2_655 ?
W12 Rb3D 4.053(4) 2_755 ?
W12 Rb3C 4.059(6) 2_755 ?
W12 Rb2 4.098(3) 2_755 ?
W12 Rb3E 4.238(10) 2_755 ?
